data_1529282
loop_
_publ_author_name
'Kuppusamy, Ramajayam'
'Gandeepan, Parthasarathy'
'Cheng, Chien-Hong'

_publ_section_title
;
 Rh(III)-Catalyzed [4 + 1] Annulations of 2-Hydroxy- and
 2-Aminobenzaldehydes with Allenes: A Simple Method toward 3-Coumaranones
 and 3-Indolinones.
;
_journal_issue 15
_journal_name_full 'Organic letters'
_journal_page_first 3846
_journal_page_last 3849
_journal_paper_doi 10.1021/acs.orglett.5b01825
_journal_volume 17
_journal_year 2015
_chemical_formula_sum 'C17 H13 Br O2'
_chemical_formula_weight 329.18
_space_group_crystal_system orthorhombic
_space_group_IT_number 33
_space_group_name_Hall 'P 2c -2n'
_space_group_name_H-M_alt 'P n a 21'
_symmetry_space_group_name_Hall 'P 2c -2n'
_symmetry_space_group_name_H-M 'P n a 21'
_atom_sites_solution_hydrogens geom
_audit_creation_method SHELXL-2014/6
_cell_angle_alpha 90
_cell_angle_beta 90
_cell_angle_gamma 90
_cell_formula_units_Z 8
_cell_length_a 29.2958(17)
_cell_length_b 6.1415(3)
_cell_length_c 15.5413(9)
_cell_measurement_reflns_used 4242
_cell_measurement_temperature 100(2)
_cell_measurement_theta_max 26.0094
_cell_measurement_theta_min 2.7811
_cell_volume 2796.2(3)
_computing_cell_refinement 'SAINT V8.34A (Bruker AXS Inc., 2013)'
_computing_data_collection 'APEX2 (Bruker AXS, 2010)'
_computing_data_reduction 'SAINT V8.34A (Bruker AXS Inc., 2013)'
_computing_molecular_graphics 'SHELXTL (Sheldrick, 2008)'
_computing_publication_material SHELXTL
_computing_structure_refinement 'SHELXL-2014/6 (Sheldrick, 2014)'
_diffrn_ambient_temperature 100(2)
_diffrn_detector_area_resol_mean 8.3333
_diffrn_measured_fraction_theta_full 0.998
_diffrn_measured_fraction_theta_max 0.998
_diffrn_measurement_device_type 'Bruker APEX-II CCD'
_diffrn_measurement_method '\f and \w scans'
_diffrn_radiation_type MoK\a
_diffrn_radiation_wavelength 0.71073
_diffrn_reflns_av_R_equivalents 0.0512
_diffrn_reflns_av_unetI/netI 0.0605
_diffrn_reflns_laue_measured_fraction_full 0.998
_diffrn_reflns_laue_measured_fraction_max 0.998
_diffrn_reflns_limit_h_max 36
_diffrn_reflns_limit_h_min -36
_diffrn_reflns_limit_k_max 6
_diffrn_reflns_limit_k_min -7
_diffrn_reflns_limit_l_max 19
_diffrn_reflns_limit_l_min -19
_diffrn_reflns_number 20301
_diffrn_reflns_point_group_measured_fraction_full 0.999
_diffrn_reflns_point_group_measured_fraction_max 0.998
_diffrn_reflns_theta_full 25.242
_diffrn_reflns_theta_max 26.394
_diffrn_reflns_theta_min 1.390
_exptl_absorpt_coefficient_mu 2.938
_exptl_absorpt_correction_T_max 0.9485
_exptl_absorpt_correction_T_min 0.8006
_exptl_absorpt_correction_type multi-scan
_exptl_absorpt_process_details 'SADABS V2014/4 (Bruker AXS Inc.)'
_exptl_crystal_colour Colorless
_exptl_crystal_density_diffrn 1.564
_exptl_crystal_density_meas ?
_exptl_crystal_density_method 'not measured'
_exptl_crystal_description Lump
_exptl_crystal_F_000 1328
_exptl_crystal_size_max 0.20
_exptl_crystal_size_mid 0.15
_exptl_crystal_size_min 0.09
_refine_diff_density_max 1.382
_refine_diff_density_min -0.373
_refine_diff_density_rms 0.111
_refine_ls_abs_structure_details
;
 Refined as an inversion twin.
;
_refine_ls_abs_structure_Flack 0.170(15)
_refine_ls_extinction_method none
_refine_ls_goodness_of_fit_ref 1.086
_refine_ls_hydrogen_treatment constr
_refine_ls_matrix_type full
_refine_ls_number_parameters 364
_refine_ls_number_reflns 5730
_refine_ls_number_restraints 1
_refine_ls_restrained_S_all 1.086
_refine_ls_R_factor_all 0.0492
_refine_ls_R_factor_gt 0.0384
_refine_ls_shift/su_max 0.000
_refine_ls_shift/su_mean 0.000
_refine_ls_structure_factor_coef Fsqd
_refine_ls_weighting_details 'w=1/[\s^2^(Fo^2^)+(0.0597P)^2^+0.4751P] where P=(Fo^2^+2Fc^2^)/3'
_refine_ls_weighting_scheme calc
_refine_ls_wR_factor_gt 0.0910
_refine_ls_wR_factor_ref 0.1152
_reflns_Friedel_coverage 0.927
_reflns_friedel_fraction_full 0.999
_reflns_friedel_fraction_max 0.998
_reflns_number_gt 4889
_reflns_number_total 5730
_reflns_threshold_expression 'I > 2\s(I)'
_cod_data_source_file ol5b01825_si_002.cif
_cod_data_source_block 150129LT
_cod_depositor_comments
;
The following automatic conversions were performed:

'_exptl_crystal_density_meas' value 'not measured' was changed to '?'
- the value is perceived as not measured.

Automatic conversion script
Id: cif_fix_values 3271 2015-04-21 07:52:19Z andrius 

 Adding full bibliography for 1529281--1529282.cif.

2019-02-17
Z value and formula fixed to values more according to usual
chemical conventions.                 miguel
;
_cod_original_formula_sum 'C34 H26 Br2 O4'
_cod_original_formula_weight 658.37
_cod_original_formula_units_Z 4
_cod_database_code 1529282
_shelx_space_group_comment
;
The symmetry employed for this shelxl refinement is uniquely defined
by the following loop, which should always be used as a source of
symmetry information in preference to the above space-group names.
They are only intended as comments.
;
_shelxl_version_number 2014/6

loop_
_space_group_symop_operation_xyz
'x, y, z'
'-x, -y, z+1/2'
'-x+1/2, y+1/2, z+1/2'
'x+1/2, -y+1/2, z'

loop_
_atom_site_label
_atom_site_type_symbol
_atom_site_fract_x
_atom_site_fract_y
_atom_site_fract_z
_atom_site_U_iso_or_equiv
_atom_site_adp_type
_atom_site_occupancy
_atom_site_site_symmetry_order
_atom_site_calc_flag
_atom_site_refinement_flags_posn
_atom_site_refinement_flags_adp
Br1 Br 0.28524(3) 0.67155(11) 0.43062(5) 0.0214(2) Uani 1 1 d . .
Br2 Br 0.95548(3) 0.17345(11) 0.07249(5) 0.0224(2) Uani 1 1 d . .
O1 O 0.45676(15) 0.9139(8) 0.4083(3) 0.0140(10) Uani 1 1 d . .
O2 O 0.45206(17) 1.4326(8) 0.3076(3) 0.0194(12) Uani 1 1 d . .
O3 O 0.78975(15) 0.4926(7) 0.0872(3) 0.0123(10) Uani 1 1 d . .
O4 O 0.80181(17) 0.9841(8) 0.2053(3) 0.0180(11) Uani 1 1 d . .
C1 C 0.3336(2) 0.8598(10) 0.3970(5) 0.0128(15) Uani 1 1 d . .
C2 C 0.3783(2) 0.7961(10) 0.4146(4) 0.0133(15) Uani 1 1 d . .
H13 H 0.3853 0.6591 0.4397 0.016 Uiso 1 1 calc R U
C3 C 0.4118(2) 0.9454(10) 0.3931(4) 0.0116(14) Uani 1 1 d . .
C4 C 0.4813(2) 1.1082(11) 0.3811(5) 0.0133(15) Uani 1 1 d . .
C5 C 0.5169(2) 1.0553(11) 0.3170(5) 0.0155(15) Uani 1 1 d . .
H5 H 0.5357 1.1716 0.2978 0.019 Uiso 1 1 calc R U
C6 C 0.5250(2) 0.8593(10) 0.2837(5) 0.0111(14) Uani 1 1 d . .
H6 H 0.5072 0.7418 0.3048 0.013 Uiso 1 1 calc R U
C7 C 0.5588(2) 0.8087(11) 0.2177(5) 0.0143(15) Uani 1 1 d . .
C8 C 0.5919(2) 0.9561(12) 0.1899(5) 0.0158(15) Uani 1 1 d . .
H10 H 0.5937 1.0956 0.2161 0.019 Uiso 1 1 calc R U
C9 C 0.6218(3) 0.9034(12) 0.1255(5) 0.0183(16) Uani 1 1 d . .
H9 H 0.6438 1.0064 0.1069 0.022 Uiso 1 1 calc R U
C10 C 0.6197(3) 0.6958(12) 0.0868(5) 0.0196(17) Uani 1 1 d . .
H1 H 0.6403 0.6576 0.0421 0.023 Uiso 1 1 calc R U
C11 C 0.5004(3) 1.2191(13) 0.4613(5) 0.0224(18) Uani 1 1 d . .
H2 H 0.4761 1.2353 0.5042 0.034 Uiso 1 1 calc R U
H4 H 0.5124 1.3630 0.4459 0.034 Uiso 1 1 calc R U
H3 H 0.5251 1.1301 0.4854 0.034 Uiso 1 1 calc R U
C12 C 0.5872(3) 0.5484(12) 0.1152(5) 0.0183(16) Uani 1 1 d . .
H8 H 0.5855 0.4081 0.0897 0.022 Uiso 1 1 calc R U
C13 C 0.5574(2) 0.6033(12) 0.1794(4) 0.0145(15) Uani 1 1 d . .
H7 H 0.5355 0.4999 0.1982 0.017 Uiso 1 1 calc R U
C14 C 0.4445(2) 1.2559(12) 0.3410(4) 0.0125(15) Uani 1 1 d . .
C15 C 0.4017(2) 1.1454(10) 0.3542(4) 0.0111(15) Uani 1 1 d . .
C16 C 0.3565(2) 1.2024(11) 0.3357(4) 0.0134(15) Uani 1 1 d . .
H12 H 0.3495 1.3366 0.3083 0.016 Uiso 1 1 calc R U
C17 C 0.3220(2) 1.0584(11) 0.3584(4) 0.0137(15) Uani 1 1 d . .
H11 H 0.2909 1.0940 0.3478 0.016 Uiso 1 1 calc R U
C18 C 0.9257(3) 0.5625(11) 0.1525(5) 0.0154(15) Uani 1 1 d . .
H14 H 0.9570 0.5809 0.1664 0.018 Uiso 1 1 calc R U
C19 C 0.8938(2) 0.7157(12) 0.1770(5) 0.0153(16) Uani 1 1 d . .
H26 H 0.9027 0.8407 0.2089 0.018 Uiso 1 1 calc R U
C20 C 0.8481(2) 0.6841(10) 0.1541(4) 0.0111(14) Uani 1 1 d . .
C21 C 0.8069(2) 0.8120(10) 0.1679(4) 0.0120(15) Uani 1 1 d . .
C22 C 0.7681(3) 0.6896(10) 0.1215(4) 0.0132(15) Uani 1 1 d . .
C23 C 0.7315(2) 0.6272(11) 0.1859(4) 0.0135(15) Uani 1 1 d . .
H22 H 0.7122 0.7397 0.2067 0.016 Uiso 1 1 calc R U
C24 C 0.7245(2) 0.4273(11) 0.2155(4) 0.0115(14) Uani 1 1 d . .
H17 H 0.7428 0.3137 0.1925 0.014 Uiso 1 1 calc R U
C25 C 0.6904(2) 0.3679(10) 0.2815(5) 0.0116(15) Uani 1 1 d . .
C26 C 0.6558(2) 0.5067(11) 0.3082(5) 0.0163(15) Uani 1 1 d . .
H18 H 0.6528 0.6454 0.2818 0.020 Uiso 1 1 calc R U
C27 C 0.6261(2) 0.4478(12) 0.3716(5) 0.0193(16) Uani 1 1 d . .
H19 H 0.6028 0.5455 0.3893 0.023 Uiso 1 1 calc R U
C28 C 0.6300(2) 0.2427(13) 0.4108(5) 0.0202(17) Uani 1 1 d . .
H15 H 0.6098 0.2012 0.4557 0.024 Uiso 1 1 calc R U
C29 C 0.9109(3) 0.3789(11) 0.1066(5) 0.0143(15) Uani 1 1 d . .
C30 C 0.8661(2) 0.3391(10) 0.0837(4) 0.0138(15) Uani 1 1 d . .
H16 H 0.8570 0.2115 0.0536 0.017 Uiso 1 1 calc R U
C31 C 0.8351(2) 0.4995(11) 0.1080(4) 0.0127(15) Uani 1 1 d . .
C32 C 0.6637(3) 0.1025(12) 0.3829(5) 0.0189(17) Uani 1 1 d . .
H20 H 0.6664 -0.0381 0.4079 0.023 Uiso 1 1 calc R U
C33 C 0.6937(3) 0.1648(11) 0.3188(5) 0.0169(16) Uani 1 1 d . .
H21 H 0.7168 0.0669 0.3003 0.020 Uiso 1 1 calc R U
C34 C 0.7504(3) 0.8281(11) 0.0477(5) 0.0167(16) Uani 1 1 d . .
H25 H 0.7751 0.8535 0.0064 0.025 Uiso 1 1 calc R U
H24 H 0.7395 0.9679 0.0701 0.025 Uiso 1 1 calc R U
H23 H 0.7252 0.7522 0.0190 0.025 Uiso 1 1 calc R U

loop_
_atom_site_aniso_label
_atom_site_aniso_U_11
_atom_site_aniso_U_22
_atom_site_aniso_U_33
_atom_site_aniso_U_23
_atom_site_aniso_U_13
_atom_site_aniso_U_12
Br1 0.0163(4) 0.0189(4) 0.0291(4) -0.0010(4) 0.0056(3) -0.0052(3)
Br2 0.0188(4) 0.0218(4) 0.0266(4) 0.0007(4) 0.0033(3) 0.0086(3)
O1 0.010(2) 0.013(2) 0.019(3) 0.002(2) -0.0013(19) 0.0012(19)
O2 0.018(3) 0.012(2) 0.029(3) 0.002(2) 0.003(2) -0.002(2)
O3 0.010(2) 0.013(2) 0.014(3) -0.006(2) 0.0014(19) 0.0000(19)
O4 0.017(3) 0.013(2) 0.024(3) -0.007(2) -0.004(2) 0.001(2)
C1 0.013(4) 0.013(3) 0.013(3) -0.002(3) 0.004(3) -0.003(3)
C2 0.013(4) 0.013(3) 0.014(4) 0.001(3) 0.001(3) 0.002(3)
C3 0.011(4) 0.014(3) 0.010(3) -0.001(3) 0.000(3) 0.005(3)
C4 0.013(4) 0.010(3) 0.017(4) 0.003(3) -0.002(3) -0.006(3)
C5 0.013(4) 0.016(4) 0.017(3) 0.004(3) 0.000(3) -0.003(3)
C6 0.007(3) 0.015(3) 0.012(3) 0.004(3) -0.001(3) 0.001(3)
C7 0.013(4) 0.017(4) 0.013(3) 0.002(3) -0.002(3) 0.003(3)
C8 0.013(4) 0.016(4) 0.018(4) 0.001(3) -0.004(3) 0.002(3)
C9 0.013(4) 0.025(4) 0.017(4) 0.008(3) 0.000(3) 0.002(3)
C10 0.018(4) 0.033(4) 0.009(4) -0.002(3) -0.002(3) 0.010(3)
C11 0.016(4) 0.029(4) 0.022(4) -0.005(3) -0.002(3) 0.002(4)
C12 0.021(4) 0.019(4) 0.015(4) -0.001(3) -0.004(3) 0.004(3)
C13 0.013(4) 0.016(3) 0.014(3) 0.002(3) -0.004(3) -0.002(3)
C14 0.017(4) 0.008(3) 0.012(4) -0.004(3) 0.002(3) 0.003(3)
C15 0.013(4) 0.010(3) 0.011(3) -0.001(3) -0.002(3) 0.002(3)
C16 0.018(4) 0.014(3) 0.009(3) -0.001(3) -0.001(3) 0.005(3)
C17 0.010(4) 0.020(4) 0.011(3) -0.001(3) -0.004(3) 0.003(3)
C18 0.012(4) 0.020(4) 0.014(3) 0.002(3) -0.002(3) -0.002(3)
C19 0.015(4) 0.018(4) 0.013(4) 0.000(3) -0.001(3) -0.004(3)
C20 0.011(4) 0.013(3) 0.010(3) 0.001(3) 0.001(3) -0.005(3)
C21 0.011(4) 0.011(3) 0.014(3) 0.003(3) 0.002(3) -0.008(3)
C22 0.012(4) 0.011(3) 0.016(4) -0.008(3) 0.004(3) 0.002(3)
C23 0.013(4) 0.018(3) 0.010(3) -0.001(3) 0.000(3) 0.001(3)
C24 0.011(4) 0.011(3) 0.013(3) -0.002(3) 0.000(3) 0.001(3)
C25 0.008(4) 0.014(3) 0.013(3) 0.000(3) -0.006(3) -0.002(3)
C26 0.016(4) 0.017(3) 0.017(4) 0.000(3) 0.001(3) 0.002(3)
C27 0.013(4) 0.024(4) 0.021(4) 0.001(3) 0.000(3) 0.006(3)
C28 0.013(4) 0.032(4) 0.016(4) 0.005(3) 0.002(3) -0.005(3)
C29 0.019(4) 0.011(3) 0.013(3) 0.004(3) 0.006(3) 0.005(3)
C30 0.017(4) 0.013(3) 0.011(4) 0.000(3) 0.007(3) -0.001(3)
C31 0.012(4) 0.015(3) 0.011(3) 0.003(3) 0.001(3) -0.003(3)
C32 0.021(4) 0.014(3) 0.022(4) 0.005(3) -0.004(3) -0.005(3)
C33 0.015(4) 0.018(4) 0.017(4) -0.001(3) -0.002(3) -0.001(3)
C34 0.012(4) 0.021(4) 0.018(4) 0.002(3) 0.000(3) -0.001(3)

loop_
_atom_type_symbol
_atom_type_description
_atom_type_scat_dispersion_real
_atom_type_scat_dispersion_imag
_atom_type_scat_source
C C 0.0033 0.0016 'International Tables Vol C Tables 4.2.6.8 and 6.1.1.4'
H H 0.0000 0.0000 'International Tables Vol C Tables 4.2.6.8 and 6.1.1.4'
O O 0.0106 0.0060 'International Tables Vol C Tables 4.2.6.8 and 6.1.1.4'
Br Br -0.2901 2.4595 'International Tables Vol C Tables 4.2.6.8 and 6.1.1.4'

loop_
_geom_angle_atom_site_label_1
_geom_angle_atom_site_label_2
_geom_angle_atom_site_label_3
_geom_angle
C3 O1 C4 108.2(5)
C31 O3 C22 108.0(5)
C2 C1 C17 123.8(6)
C2 C1 Br1 118.4(5)
C17 C1 Br1 117.8(6)
C3 C2 C1 115.8(6)
C3 C2 H13 122.1
C1 C2 H13 122.1
O1 C3 C2 123.7(6)
O1 C3 C15 114.1(6)
C2 C3 C15 122.2(6)
O1 C4 C5 111.3(6)
O1 C4 C11 108.0(6)
C5 C4 C11 112.9(6)
O1 C4 C14 104.8(5)
C5 C4 C14 110.5(6)
C11 C4 C14 108.9(6)
C6 C5 C4 125.9(7)
C6 C5 H5 117.0
C4 C5 H5 117.0
C5 C6 C7 125.9(7)
C5 C6 H6 117.0
C7 C6 H6 117.0
C8 C7 C13 118.3(7)
C8 C7 C6 123.4(6)
C13 C7 C6 118.3(6)
C9 C8 C7 121.1(7)
C9 C8 H10 119.4
C7 C8 H10 119.4
C8 C9 C10 119.9(7)
C8 C9 H9 120.1
C10 C9 H9 120.1
C12 C10 C9 118.9(7)
C12 C10 H1 120.5
C9 C10 H1 120.5
C4 C11 H2 109.5
C4 C11 H4 109.5
H2 C11 H4 109.5
C4 C11 H3 109.5
H2 C11 H3 109.5
H4 C11 H3 109.5
C13 C12 C10 120.6(7)
C13 C12 H8 119.7
C10 C12 H8 119.7
C12 C13 C7 121.1(7)
C12 C13 H7 119.5
C7 C13 H7 119.5
O2 C14 C15 129.4(7)
O2 C14 C4 124.6(6)
C15 C14 C4 105.9(6)
C16 C15 C3 120.6(6)
C16 C15 C14 132.6(6)
C3 C15 C14 106.8(6)
C17 C16 C15 118.5(6)
C17 C16 H12 120.7
C15 C16 H12 120.7
C16 C17 C1 119.2(7)
C16 C17 H11 120.4
C1 C17 H11 120.4
C19 C18 C29 118.6(7)
C19 C18 H14 120.7
C29 C18 H14 120.7
C18 C19 C20 118.9(7)
C18 C19 H26 120.5
C20 C19 H26 120.5
C31 C20 C19 120.3(7)
C31 C20 C21 106.7(6)
C19 C20 C21 133.0(6)
O4 C21 C20 129.8(7)
O4 C21 C22 123.9(6)
C20 C21 C22 106.3(5)
O3 C22 C23 109.7(5)
O3 C22 C34 109.6(5)
C23 C22 C34 113.6(6)
O3 C22 C21 104.6(5)
C23 C22 C21 109.6(6)
C34 C22 C21 109.3(5)
C24 C23 C22 124.9(6)
C24 C23 H22 117.5
C22 C23 H22 117.5
C23 C24 C25 125.0(6)
C23 C24 H17 117.5
C25 C24 H17 117.5
C33 C25 C26 118.8(7)
C33 C25 C24 117.9(6)
C26 C25 C24 123.4(6)
C27 C26 C25 121.3(7)
C27 C26 H18 119.4
C25 C26 H18 119.4
C26 C27 C28 120.0(7)
C26 C27 H19 120.0
C28 C27 H19 120.0
C32 C28 C27 118.8(7)
C32 C28 H15 120.6
C27 C28 H15 120.6
C30 C29 C18 124.6(7)
C30 C29 Br2 117.8(5)
C18 C29 Br2 117.6(6)
C29 C30 C31 115.1(6)
C29 C30 H16 122.5
C31 C30 H16 122.5
O3 C31 C30 123.1(6)
O3 C31 C20 114.3(6)
C30 C31 C20 122.5(7)
C33 C32 C28 120.5(7)
C33 C32 H20 119.7
C28 C32 H20 119.7
C25 C33 C32 120.6(7)
C25 C33 H21 119.7
C32 C33 H21 119.7
C22 C34 H25 109.5
C22 C34 H24 109.5
H25 C34 H24 109.5
C22 C34 H23 109.5
H25 C34 H23 109.5
H24 C34 H23 109.5

loop_
_geom_bond_atom_site_label_1
_geom_bond_atom_site_label_2
_geom_bond_distance
Br1 C1 1.901(7)
Br2 C29 1.893(7)
O1 C3 1.351(8)
O1 C4 1.456(8)
O2 C14 1.223(9)
O3 C31 1.369(8)
O3 C22 1.467(8)
O4 C21 1.215(8)
C1 C2 1.394(10)
C1 C17 1.401(9)
C2 C3 1.385(9)
C2 H13 0.9500
C3 C15 1.402(9)
C4 C5 1.479(10)
C4 C11 1.527(10)
C4 C14 1.540(10)
C5 C6 1.331(9)
C5 H5 0.9500
C6 C7 1.459(10)
C6 H6 0.9500
C7 C8 1.394(10)
C7 C13 1.395(10)
C8 C9 1.369(10)
C8 H10 0.9500
C9 C10 1.411(11)
C9 H9 0.9500
C10 C12 1.387(11)
C10 H1 0.9500
C11 H2 0.9800
C11 H4 0.9800
C11 H3 0.9800
C12 C13 1.366(10)
C12 H8 0.9500
C13 H7 0.9500
C14 C15 1.442(10)
C15 C16 1.400(10)
C16 C17 1.388(10)
C16 H12 0.9500
C17 H11 0.9500
C18 C19 1.381(10)
C18 C29 1.403(10)
C18 H14 0.9500
C19 C20 1.397(10)
C19 H26 0.9500
C20 C31 1.394(9)
C20 C21 1.457(10)
C21 C22 1.543(10)
C22 C23 1.514(10)
C22 C34 1.518(10)
C23 C24 1.327(9)
C23 H22 0.9500
C24 C25 1.479(9)
C24 H17 0.9500
C25 C33 1.379(9)
C25 C26 1.387(10)
C26 C27 1.362(10)
C26 H18 0.9500
C27 C28 1.403(11)
C27 H19 0.9500
C28 C32 1.381(11)
C28 H15 0.9500
C29 C30 1.381(10)
C30 C31 1.391(10)
C30 H16 0.9500
C32 C33 1.380(10)
C32 H20 0.9500
C33 H21 0.9500
C34 H25 0.9800
C34 H24 0.9800
C34 H23 0.9800
